data_7208118
loop_
_publ_author_name
'Konarev, Dmitri V.'
'Khasanov, Salavat S.'
'Faraonov, Maxim A.'
'Lyubovskaya, Rimma N.'

_publ_section_title
;
 Coordination of fullerene C60 and benzonitrile to iron(ii)
 tetraphenylporphyrin in the
 FeIITPP&#x00B7;C60&#x00B7;(C6H4Cl2)2&#x00B7;(C6H14)0.5 and
 FeIITPP&#x00B7;(C6H5CN)2 complexes
;
_journal_issue 13
_journal_name_full CrystEngComm
_journal_page_first 4350
_journal_paper_doi 10.1039/c2ce25295c
_journal_volume 14
_journal_year 2012
_chemical_compound_source 'synthesis as described'
_chemical_formula_moiety 'C44 H28 N4 Fe, 2(C6 H5 CN)'
_chemical_formula_sum 'C58 H38 Fe N6'
_chemical_formula_weight 874.79
_chemical_name_systematic
;
?
;
_space_group_IT_number 2
_symmetry_cell_setting triclinic
_symmetry_space_group_name_Hall '-P 1'
_symmetry_space_group_name_H-M 'P -1'
_atom_sites_solution_hydrogens geom
_atom_sites_solution_primary direct
_atom_sites_solution_secondary difmap
_audit_creation_method SHELXL-97
_cell_angle_alpha 73.6870(10)
_cell_angle_beta 72.9500(10)
_cell_angle_gamma 62.0570(10)
_cell_formula_units_Z 1
_cell_length_a 10.7512(5)
_cell_length_b 10.9907(5)
_cell_length_c 11.0421(5)
_cell_measurement_reflns_used 4262
_cell_measurement_temperature 140(2)
_cell_measurement_theta_max 28.32
_cell_measurement_theta_min 2.32
_cell_volume 1085.97(9)
_computing_cell_refinement
;
CrysAlisPro, Oxford Diffraction Ltd.,
Version 1.171.33.48 (release 15-09-2009 CrysAlis171 .NET)
(compiled Sep 15 2009,11:49:04)
;
_computing_data_collection
;
CrysAlisPro, Oxford Diffraction Ltd.,
Version 1.171.33.48 (release 15-09-2009 CrysAlis171 .NET)
(compiled Sep 15 2009,11:49:04)
;
_computing_data_reduction
;
CrysAlisPro, Oxford Diffraction Ltd.,
Version 1.171.33.48 (release 15-09-2009 CrysAlis171 .NET)
(compiled Sep 15 2009,11:49:04)
;
_computing_molecular_graphics 'WinGX (L.J. Farrugia, 1999)'
_computing_publication_material 'WinGX (L.J. Farrugia, 1999)'
_computing_structure_refinement 'SHELXL-97 (Sheldrick, 2008)'
_computing_structure_solution 'SHELXS-97 (Sheldrick, 2008)'
_diffrn_ambient_temperature 140(2)
_diffrn_detector_area_resol_mean 10.4752
_diffrn_measured_fraction_theta_full 0.989
_diffrn_measured_fraction_theta_max 0.945
_diffrn_measurement_device_type 'Xcalibur, Ruby, Gemini'
_diffrn_measurement_method '\f and \w scans'
_diffrn_radiation_monochromator graphite
_diffrn_radiation_source 'fine-focus sealed tube'
_diffrn_radiation_type MoK\a
_diffrn_radiation_wavelength 0.71073
_diffrn_reflns_av_R_equivalents 0.0195
_diffrn_reflns_av_sigmaI/netI 0.0328
_diffrn_reflns_limit_h_max 14
_diffrn_reflns_limit_h_min -14
_diffrn_reflns_limit_k_max 14
_diffrn_reflns_limit_k_min -14
_diffrn_reflns_limit_l_max 13
_diffrn_reflns_limit_l_min -14
_diffrn_reflns_number 10258
_diffrn_reflns_theta_full 26.00
_diffrn_reflns_theta_max 28.40
_diffrn_reflns_theta_min 2.13
_diffrn_standards_number 0
_exptl_absorpt_coefficient_mu 0.396
_exptl_absorpt_correction_T_max 0.96
_exptl_absorpt_correction_T_min 0.89
_exptl_absorpt_correction_type multi-scan
_exptl_absorpt_process_details
;
SADABS-2008/1 - Bruker AXS area detector scaling and absorption correction
;
_exptl_crystal_colour black
_exptl_crystal_density_diffrn 1.338
_exptl_crystal_density_method 'not measured'
_exptl_crystal_description prism
_exptl_crystal_F_000 454
_exptl_crystal_size_max 0.17
_exptl_crystal_size_mid 0.14
_exptl_crystal_size_min 0.06
_refine_diff_density_max 0.418
_refine_diff_density_min -0.413
_refine_diff_density_rms 0.051
_refine_ls_extinction_method none
_refine_ls_goodness_of_fit_ref 1.029
_refine_ls_hydrogen_treatment constr
_refine_ls_matrix_type full
_refine_ls_number_parameters 295
_refine_ls_number_reflns 5154
_refine_ls_number_restraints 0
_refine_ls_restrained_S_all 1.029
_refine_ls_R_factor_all 0.0480
_refine_ls_R_factor_gt 0.0356
_refine_ls_shift/su_max 0.001
_refine_ls_shift/su_mean 0.000
_refine_ls_structure_factor_coef Fsqd
_refine_ls_weighting_details 'calc w=1/[\s^2^(Fo^2^)+(0.0335P)^2^+0.6435P] where P=(Fo^2^+2Fc^2^)/3'
_refine_ls_weighting_scheme calc
_refine_ls_wR_factor_gt 0.0818
_refine_ls_wR_factor_ref 0.0890
_reflns_number_gt 4293
_reflns_number_total 5154
_reflns_threshold_expression >2\s(I)
_cod_data_source_file c2ce25295c.txt
_cod_data_source_block FeTPP_2C6H5CN_140K
_cod_depositor_comments
;
The following automatic conversions were performed:

'_symmetry_cell_setting' value 'Triclinic' changed to 'triclinic'
according to /home/saulius/struct/CIF-dictionaries/cif_core.dic
dictionary named 'cif_core.dic' version 2.4.1 from 2010-06-29.

Automatic conversion script
Id: cif_fix_values 1891 2012-01-12 08:04:46Z andrius 
;
_cod_original_sg_symbol_H-M 'P-1 '
_cod_database_code 7208118

loop_
_symmetry_equiv_pos_as_xyz
'x, y, z'
'-x, -y, -z'

loop_
_atom_site_label
_atom_site_type_symbol
_atom_site_fract_x
_atom_site_fract_y
_atom_site_fract_z
_atom_site_U_iso_or_equiv
_atom_site_adp_type
_atom_site_occupancy
_atom_site_symmetry_multiplicity
_atom_site_calc_flag
_atom_site_refinement_flags
Fe Fe 0.5000 0.5000 0.0000 0.01481(9) Uani 1 2 d S
N1 N 0.48546(13) 0.33039(13) 0.12057(12) 0.0161(3) Uani 1 1 d .
N2 N 0.61582(13) 0.50622(13) 0.10840(12) 0.0164(3) Uani 1 1 d .
C1 C 0.32950(16) 0.29565(16) 0.02042(15) 0.0175(3) Uani 1 1 d .
C2 C 0.40877(16) 0.26134(16) 0.11475(14) 0.0176(3) Uani 1 1 d .
C3 C 0.41697(17) 0.15030(16) 0.22372(15) 0.0206(3) Uani 1 1 d .
H3 H 0.3748 0.0867 0.2409 0.025 Uiso 1 1 calc R
C4 C 0.49610(17) 0.15380(16) 0.29689(15) 0.0208(3) Uani 1 1 d .
H4 H 0.5203 0.0931 0.3750 0.025 Uiso 1 1 calc R
C5 C 0.53674(16) 0.26755(16) 0.23328(14) 0.0177(3) Uani 1 1 d .
C6 C 0.61160(16) 0.31019(16) 0.28411(14) 0.0176(3) Uani 1 1 d .
C7 C 0.64960(16) 0.42095(16) 0.22302(15) 0.0184(3) Uani 1 1 d .
C8 C 0.73750(17) 0.45750(17) 0.27000(16) 0.0222(3) Uani 1 1 d .
H8 H 0.7739 0.4148 0.3474 0.027 Uiso 1 1 calc R
C9 C 0.75823(18) 0.56389(17) 0.18319(16) 0.0226(3) Uani 1 1 d .
H9 H 0.8133 0.6091 0.1871 0.027 Uiso 1 1 calc R
C10 C 0.68062(16) 0.59558(16) 0.08342(15) 0.0182(3) Uani 1 1 d .
C11 C 0.24812(17) 0.21093(16) 0.03394(15) 0.0188(3) Uani 1 1 d .
C12 C 0.10754(18) 0.25232(18) 0.10229(17) 0.0271(4) Uani 1 1 d .
H12 H 0.0621 0.3362 0.1370 0.033 Uiso 1 1 calc R
C13 C 0.03321(19) 0.1716(2) 0.12014(18) 0.0312(4) Uani 1 1 d .
H13 H -0.0628 0.2010 0.1665 0.037 Uiso 1 1 calc R
C14 C 0.0984(2) 0.04898(19) 0.07082(17) 0.0287(4) Uani 1 1 d .
H14 H 0.0485 -0.0074 0.0856 0.034 Uiso 1 1 calc R
C15 C 0.2370(2) 0.00832(18) -0.00034(17) 0.0274(4) Uani 1 1 d .
H15 H 0.2815 -0.0748 -0.0361 0.033 Uiso 1 1 calc R
C16 C 0.31067(18) 0.09000(17) -0.01906(16) 0.0227(3) Uani 1 1 d .
H16 H 0.4051 0.0626 -0.0688 0.027 Uiso 1 1 calc R
C17 C 0.64925(17) 0.23802(16) 0.41397(15) 0.0197(3) Uani 1 1 d .
C18 C 0.76848(19) 0.11217(19) 0.43097(17) 0.0288(4) Uani 1 1 d .
H18 H 0.8262 0.0665 0.3596 0.035 Uiso 1 1 calc R
C19 C 0.8040(2) 0.0524(2) 0.55238(19) 0.0347(4) Uani 1 1 d .
H19 H 0.8861 -0.0335 0.5631 0.042 Uiso 1 1 calc R
C20 C 0.7204(2) 0.1174(2) 0.65722(17) 0.0324(4) Uani 1 1 d .
H20 H 0.7458 0.0770 0.7395 0.039 Uiso 1 1 calc R
C21 C 0.6003(2) 0.2408(2) 0.64184(17) 0.0350(4) Uani 1 1 d .
H21 H 0.5417 0.2851 0.7138 0.042 Uiso 1 1 calc R
C22 C 0.5649(2) 0.30056(19) 0.52095(17) 0.0294(4) Uani 1 1 d .
H22 H 0.4816 0.3856 0.5112 0.035 Uiso 1 1 calc R
C1S C 0.1085(2) 0.6403(3) 0.41136(19) 0.0449(5) Uani 1 1 d .
H1S H 0.2007 0.5974 0.4335 0.054 Uiso 1 1 calc R
C2S C -0.0139(3) 0.6677(3) 0.5061(2) 0.0607(8) Uani 1 1 d .
H2S H -0.0056 0.6430 0.5940 0.073 Uiso 1 1 calc R
C3S C -0.1478(2) 0.7307(3) 0.4741(2) 0.0505(6) Uani 1 1 d .
H3S H -0.2310 0.7486 0.5401 0.061 Uiso 1 1 calc R
C4S C -0.1615(2) 0.7677(2) 0.3475(2) 0.0396(5) Uani 1 1 d .
H4S H -0.2540 0.8119 0.3260 0.047 Uiso 1 1 calc R
C5S C -0.04041(19) 0.74040(19) 0.25102(18) 0.0300(4) Uani 1 1 d .
H5S H -0.0496 0.7653 0.1634 0.036 Uiso 1 1 calc R
C6S C 0.09468(17) 0.67641(17) 0.28324(16) 0.0237(3) Uani 1 1 d .
C7S C 0.22174(17) 0.64171(16) 0.18428(15) 0.0212(3) Uani 1 1 d .
N1S N 0.32488(14) 0.60540(13) 0.10856(12) 0.0191(3) Uani 1 1 d .

loop_
_atom_site_aniso_label
_atom_site_aniso_U_11
_atom_site_aniso_U_22
_atom_site_aniso_U_33
_atom_site_aniso_U_23
_atom_site_aniso_U_13
_atom_site_aniso_U_12
Fe 0.01670(16) 0.01637(15) 0.01254(15) -0.00216(11) -0.00189(11) -0.00858(12)
N1 0.0173(6) 0.0173(6) 0.0145(6) -0.0032(5) -0.0017(5) -0.0084(5)
N2 0.0186(6) 0.0178(6) 0.0139(6) -0.0022(5) -0.0024(5) -0.0092(5)
C1 0.0180(7) 0.0188(7) 0.0178(7) -0.0058(6) -0.0002(6) -0.0098(6)
C2 0.0188(7) 0.0175(7) 0.0165(7) -0.0039(6) -0.0007(6) -0.0087(6)
C3 0.0239(8) 0.0200(7) 0.0194(8) -0.0020(6) -0.0021(6) -0.0125(7)
C4 0.0248(8) 0.0200(8) 0.0174(8) 0.0002(6) -0.0027(6) -0.0119(7)
C5 0.0187(7) 0.0178(7) 0.0150(7) -0.0025(6) -0.0011(6) -0.0078(6)
C6 0.0172(7) 0.0189(7) 0.0152(7) -0.0028(6) -0.0032(6) -0.0064(6)
C7 0.0189(7) 0.0204(7) 0.0165(7) -0.0038(6) -0.0038(6) -0.0081(6)
C8 0.0244(8) 0.0257(8) 0.0196(8) -0.0018(6) -0.0084(6) -0.0118(7)
C9 0.0247(8) 0.0258(8) 0.0234(8) -0.0031(7) -0.0082(7) -0.0140(7)
C10 0.0180(7) 0.0204(7) 0.0181(8) -0.0055(6) -0.0020(6) -0.0093(6)
C11 0.0218(8) 0.0208(7) 0.0169(7) 0.0008(6) -0.0064(6) -0.0121(6)
C12 0.0257(9) 0.0269(9) 0.0306(9) -0.0087(7) 0.0013(7) -0.0142(7)
C13 0.0256(9) 0.0400(10) 0.0316(10) -0.0030(8) -0.0014(7) -0.0207(8)
C14 0.0380(10) 0.0327(9) 0.0280(9) 0.0078(7) -0.0167(8) -0.0261(8)
C15 0.0371(10) 0.0234(8) 0.0296(9) -0.0034(7) -0.0136(8) -0.0155(8)
C16 0.0237(8) 0.0228(8) 0.0239(8) -0.0049(7) -0.0061(6) -0.0103(7)
C17 0.0228(8) 0.0223(8) 0.0174(8) 0.0013(6) -0.0061(6) -0.0136(7)
C18 0.0271(9) 0.0281(9) 0.0239(9) 0.0001(7) -0.0035(7) -0.0090(7)
C19 0.0300(10) 0.0306(10) 0.0369(11) 0.0111(8) -0.0149(8) -0.0117(8)
C20 0.0438(11) 0.0407(11) 0.0228(9) 0.0098(8) -0.0178(8) -0.0277(9)
C21 0.0472(12) 0.0402(11) 0.0178(9) -0.0032(8) -0.0078(8) -0.0185(9)
C22 0.0325(10) 0.0280(9) 0.0216(9) -0.0038(7) -0.0072(7) -0.0068(8)
C1S 0.0305(10) 0.0805(17) 0.0252(10) -0.0115(10) -0.0036(8) -0.0242(11)
C2S 0.0456(13) 0.120(2) 0.0232(11) -0.0235(13) 0.0047(9) -0.0404(15)
C3S 0.0317(11) 0.0838(18) 0.0433(13) -0.0376(13) 0.0162(9) -0.0289(12)
C4S 0.0223(9) 0.0461(12) 0.0501(13) -0.0207(10) -0.0006(8) -0.0109(9)
C5S 0.0258(9) 0.0319(9) 0.0310(10) -0.0071(8) -0.0065(7) -0.0095(7)
C6S 0.0217(8) 0.0269(8) 0.0234(8) -0.0098(7) 0.0009(6) -0.0110(7)
C7S 0.0243(8) 0.0199(7) 0.0198(8) -0.0021(6) -0.0057(7) -0.0095(6)
N1S 0.0211(7) 0.0206(6) 0.0171(6) -0.0020(5) -0.0041(5) -0.0106(5)

loop_
_atom_type_symbol
_atom_type_description
_atom_type_scat_dispersion_real
_atom_type_scat_dispersion_imag
_atom_type_scat_source
C C 0.0033 0.0016 'International Tables Vol C Tables 4.2.6.8 and 6.1.1.4'
H H 0.0000 0.0000 'International Tables Vol C Tables 4.2.6.8 and 6.1.1.4'
N N 0.0061 0.0033 'International Tables Vol C Tables 4.2.6.8 and 6.1.1.4'
Fe Fe 0.3463 0.8444 'International Tables Vol C Tables 4.2.6.8 and 6.1.1.4'

loop_
_geom_angle_atom_site_label_1
_geom_angle_atom_site_label_2
_geom_angle_atom_site_label_3
_geom_angle
_geom_angle_site_symmetry_1
_geom_angle_site_symmetry_3
N1S Fe N1S 180.00(10) . 2_665
N1S Fe N2 89.62(5) . 2_665
N1S Fe N2 90.38(5) 2_665 2_665
N1S Fe N2 90.38(5) . .
N1S Fe N2 89.62(5) 2_665 .
N2 Fe N2 180.00(7) 2_665 .
N1S Fe N1 85.47(5) . .
N1S Fe N1 94.53(5) 2_665 .
N2 Fe N1 90.12(5) 2_665 .
N2 Fe N1 89.88(5) . .
N1S Fe N1 94.53(5) . 2_665
N1S Fe N1 85.47(5) 2_665 2_665
N2 Fe N1 89.88(5) 2_665 2_665
N2 Fe N1 90.12(5) . 2_665
N1 Fe N1 180.00(9) . 2_665
C5 N1 C2 105.39(12) . .
C5 N1 Fe 127.36(10) . .
C2 N1 Fe 126.94(10) . .
C7 N2 C10 105.40(12) . .
C7 N2 Fe 127.30(10) . .
C10 N2 Fe 127.29(10) . .
C10 C1 C2 124.08(14) 2_665 .
C10 C1 C11 118.29(13) 2_665 .
C2 C1 C11 117.62(13) . .
N1 C2 C1 125.65(14) . .
N1 C2 C3 110.25(13) . .
C1 C2 C3 124.06(14) . .
C4 C3 C2 107.06(13) . .
C4 C3 H3 126.5 . .
C2 C3 H3 126.5 . .
C3 C4 C5 106.75(14) . .
C3 C4 H4 126.6 . .
C5 C4 H4 126.6 . .
N1 C5 C6 125.62(14) . .
N1 C5 C4 110.50(13) . .
C6 C5 C4 123.80(14) . .
C7 C6 C5 123.70(14) . .
C7 C6 C17 117.19(13) . .
C5 C6 C17 119.07(13) . .
N2 C7 C6 125.96(14) . .
N2 C7 C8 110.27(13) . .
C6 C7 C8 123.70(14) . .
C9 C8 C7 107.09(14) . .
C9 C8 H8 126.5 . .
C7 C8 H8 126.5 . .
C8 C9 C10 106.80(14) . .
C8 C9 H9 126.6 . .
C10 C9 H9 126.6 . .
N2 C10 C1 125.71(14) . 2_665
N2 C10 C9 110.41(13) . .
C1 C10 C9 123.85(14) 2_665 .
C16 C11 C12 118.60(14) . .
C16 C11 C1 121.44(14) . .
C12 C11 C1 119.95(14) . .
C13 C12 C11 120.49(16) . .
C13 C12 H12 119.8 . .
C11 C12 H12 119.8 . .
C14 C13 C12 120.31(16) . .
C14 C13 H13 119.8 . .
C12 C13 H13 119.8 . .
C13 C14 C15 119.85(15) . .
C13 C14 H14 120.1 . .
C15 C14 H14 120.1 . .
C14 C15 C16 119.68(16) . .
C14 C15 H15 120.2 . .
C16 C15 H15 120.2 . .
C11 C16 C15 121.00(16) . .
C11 C16 H16 119.5 . .
C15 C16 H16 119.5 . .
C18 C17 C22 118.46(15) . .
C18 C17 C6 122.19(15) . .
C22 C17 C6 119.32(14) . .
C17 C18 C19 120.32(17) . .
C17 C18 H18 119.8 . .
C19 C18 H18 119.8 . .
C20 C19 C18 120.44(17) . .
C20 C19 H19 119.8 . .
C18 C19 H19 119.8 . .
C21 C20 C19 119.69(17) . .
C21 C20 H20 120.2 . .
C19 C20 H20 120.2 . .
C20 C21 C22 119.96(18) . .
C20 C21 H21 120.0 . .
C22 C21 H21 120.0 . .
C21 C22 C17 121.11(17) . .
C21 C22 H22 119.4 . .
C17 C22 H22 119.4 . .
C2S C1S C6S 119.01(19) . .
C2S C1S H1S 120.5 . .
C6S C1S H1S 120.5 . .
C3S C2S C1S 120.6(2) . .
C3S C2S H2S 119.7 . .
C1S C2S H2S 119.7 . .
C4S C3S C2S 120.35(19) . .
C4S C3S H3S 119.8 . .
C2S C3S H3S 119.8 . .
C3S C4S C5S 120.06(19) . .
C3S C4S H4S 120.0 . .
C5S C4S H4S 120.0 . .
C4S C5S C6S 119.60(18) . .
C4S C5S H5S 120.2 . .
C6S C5S H5S 120.2 . .
C1S C6S C5S 120.38(16) . .
C1S C6S C7S 119.36(16) . .
C5S C6S C7S 120.21(16) . .
N1S C7S C6S 175.71(17) . .
C7S N1S Fe 166.11(13) . .

loop_
_geom_bond_atom_site_label_1
_geom_bond_atom_site_label_2
_geom_bond_distance
_geom_bond_site_symmetry_2
Fe N1S 1.9329(13) .
Fe N1S 1.9329(13) 2_665
Fe N2 1.9970(12) 2_665
Fe N2 1.9970(12) .
Fe N1 2.0072(12) .
Fe N1 2.0072(12) 2_665
N1 C5 1.3757(19) .
N1 C2 1.3801(18) .
N2 C7 1.377(2) .
N2 C10 1.3792(18) .
C1 C10 1.392(2) 2_665
C1 C2 1.397(2) .
C1 C11 1.505(2) .
C2 C3 1.443(2) .
C3 C4 1.352(2) .
C3 H3 0.9500 .
C4 C5 1.444(2) .
C4 H4 0.9500 .
C5 C6 1.396(2) .
C6 C7 1.395(2) .
C6 C17 1.500(2) .
C7 C8 1.444(2) .
C8 C9 1.351(2) .
C8 H8 0.9500 .
C9 C10 1.443(2) .
C9 H9 0.9500 .
C10 C1 1.392(2) 2_665
C11 C16 1.389(2) .
C11 C12 1.393(2) .
C12 C13 1.392(2) .
C12 H12 0.9500 .
C13 C14 1.381(3) .
C13 H13 0.9500 .
C14 C15 1.387(3) .
C14 H14 0.9500 .
C15 C16 1.393(2) .
C15 H15 0.9500 .
C16 H16 0.9500 .
C17 C18 1.387(2) .
C17 C22 1.391(2) .
C18 C19 1.395(3) .
C18 H18 0.9500 .
C19 C20 1.382(3) .
C19 H19 0.9500 .
C20 C21 1.376(3) .
C20 H20 0.9500 .
C21 C22 1.389(2) .
C21 H21 0.9500 .
C22 H22 0.9500 .
C1S C2S 1.384(3) .
C1S C6S 1.391(3) .
C1S H1S 0.9500 .
C2S C3S 1.380(3) .
C2S H2S 0.9500 .
C3S C4S 1.374(3) .
C3S H3S 0.9500 .
C4S C5S 1.385(3) .
C4S H4S 0.9500 .
C5S C6S 1.391(2) .
C5S H5S 0.9500 .
C6S C7S 1.441(2) .
C7S N1S 1.148(2) .
